data_2011232
loop_
_publ_author_name
'Vega, Daniel'
'Fern\'andez, Daniel'
'Echeverr\'ia, Gustavo'

_publ_section_title
'1-[2-(1-Hydroxycyclohexyl)-2-(4-methoxyphenyl)ethyl]dimethylammonium chloride (venlafaxine hydrochloride)'
_journal_issue 8
_journal_name_full 'Acta Crystallographica Section C Crystal Structure Communications'
_journal_page_first 1009
_journal_page_last 1010
_journal_paper_doi 10.1107/S0108270100007009
_journal_volume 56
_journal_year 2000
_chemical_formula_moiety 'C17 H28 N O2 + , Cl - '
_chemical_formula_sum 'C17 H28 Cl N O2'
_chemical_formula_weight 313.85
_chemical_name_common 'VENLAFAXINE HYDROCHLORIDE'
_chemical_name_systematic
;
1-[2-(dimethylamino)-1-(4-methoxyphenyl)ethyl]cyclohexanol hydrochloride
(Venlafaxine Hydrochloride)
;
_space_group_IT_number 29
_space_group_name_Hall 'P 2c -2ac'
_space_group_name_H-M_alt 'P c a 21'
_symmetry_cell_setting orthorhombic
_symmetry_space_group_name_Hall 'P 2c -2ac'
_symmetry_space_group_name_H-M 'P c a 21'
_audit_creation_method SHELXL-97
_cell_angle_alpha 90.00
_cell_angle_beta 90.00
_cell_angle_gamma 90.00
_cell_formula_units_Z 4
_cell_length_a 26.230(5)
_cell_length_b 5.8810(12)
_cell_length_c 11.448(2)
_cell_measurement_reflns_used 25
_cell_measurement_temperature 293(2)
_cell_measurement_theta_max 20
_cell_measurement_theta_min 10
_cell_volume 1766.0(6)
_computing_cell_refinement CAD-4/PC
_computing_data_collection 'CAD-4/PC (Enraf Nonius, 1993)'
_computing_data_reduction 'MolEN (Fair, 1990)'
_computing_molecular_graphics 'XP in SHELXTL/PC'
_computing_publication_material
;
PARST (Nardelli, 1983) and CSD (Allen et al., 1983)
;
_computing_structure_refinement 'SHELXL97 (Sheldrick, 1997)'
_computing_structure_solution 'XS in SHELXTL/PC (Sheldrick, 1991)'
_diffrn_ambient_temperature 293(2)
_diffrn_measured_fraction_theta_full .918
_diffrn_measured_fraction_theta_max .918
_diffrn_measurement_device CAD4
_diffrn_measurement_method \w--2\q
_diffrn_radiation_monochromator graphite
_diffrn_radiation_source 'rotating anode'
_diffrn_radiation_type MoK\a
_diffrn_radiation_wavelength .71073
_diffrn_reflns_av_R_equivalents .0868
_diffrn_reflns_av_sigmaI/netI .0555
_diffrn_reflns_limit_h_max 30
_diffrn_reflns_limit_h_min 0
_diffrn_reflns_limit_k_max 8
_diffrn_reflns_limit_k_min -1
_diffrn_reflns_limit_l_max 16
_diffrn_reflns_limit_l_min 0
_diffrn_reflns_number 2879
_diffrn_reflns_theta_full 29.99
_diffrn_reflns_theta_max 29.99
_diffrn_reflns_theta_min 1.55
_diffrn_standards_decay_% <1
_diffrn_standards_interval_count 98
_diffrn_standards_number 2
_exptl_absorpt_coefficient_mu .221
_exptl_absorpt_correction_T_max .93
_exptl_absorpt_correction_T_min .92
_exptl_absorpt_correction_type 'Numerical Integration'
_exptl_absorpt_process_details 'SHELX76 (Sheldrick, 1976)'
_exptl_crystal_colour colorless
_exptl_crystal_density_diffrn 1.180
_exptl_crystal_density_meas ?
_exptl_crystal_density_method 'not measured'
_exptl_crystal_description Prism
_exptl_crystal_F_000 680
_exptl_crystal_size_max .44
_exptl_crystal_size_mid .32
_exptl_crystal_size_min .28
_refine_diff_density_max .232
_refine_diff_density_min -.265
_refine_ls_abs_structure_details
;
Flack (1983)
;
_refine_ls_abs_structure_Flack .14(13)
_refine_ls_extinction_method none
_refine_ls_goodness_of_fit_ref 1.046
_refine_ls_hydrogen_treatment mixed
_refine_ls_matrix_type full
_refine_ls_number_parameters 190
_refine_ls_number_reflns 2474
_refine_ls_number_restraints 1
_refine_ls_restrained_S_all 1.046
_refine_ls_R_factor_all .0917
_refine_ls_R_factor_gt .0434
_refine_ls_shift/su_max .005
_refine_ls_shift/su_mean .002
_refine_ls_structure_factor_coef Fsqd
_refine_ls_weighting_details 'w = 1/[\s^2^(Fo^2^)+(0.0652P)^2^+0.7255P] where P=(Fo^2^+2Fc^2^)/3'
_refine_ls_weighting_scheme calc
_refine_ls_wR_factor_ref .1491
_reflns_number_gt 1629
_reflns_number_total 2474
_reflns_threshold_expression I>2\s(I)
_cod_data_source_file na1473sup1.cif
_cod_data_source_block I
_cod_depositor_comments
;
The following automatic conversions were performed:

data item '_geom_angle_publ_flag' value 'N' was changed to 'n' in
accordance with the built-in table derived from the CIF Core
dictionary named 'cif_core.dic' version 2.4.5 last updated on
2014-11-21 (88 times).

data item '_geom_angle_publ_flag' value 'Y' was changed to 'y' in
accordance with the built-in table derived from the CIF Core
dictionary named 'cif_core.dic' version 2.4.5 last updated on
2014-11-21 (4 times).

data item '_geom_bond_publ_flag' value 'N' was changed to 'n' in
accordance with the built-in table derived from the CIF Core
dictionary named 'cif_core.dic' version 2.4.5 last updated on
2014-11-21 (43 times).

data item '_geom_bond_publ_flag' value 'Y' was changed to 'y' in
accordance with the built-in table derived from the CIF Core
dictionary named 'cif_core.dic' version 2.4.5 last updated on
2014-11-21 (6 times).

data item '_geom_torsion_publ_flag' value 'N' was changed to 'n' in
accordance with the built-in table derived from the CIF Core
dictionary named 'cif_core.dic' version 2.4.5 last updated on
2014-11-21 (36 times).

data item '_symmetry_cell_setting' value 'Orthorhombic' was changed
to 'orthorhombic' in accordance with the built-in table derived from
the CIF Core dictionary named 'cif_core.dic' version 2.4.5 last
updated on 2014-11-21.

data item '_exptl_crystal_density_meas' value 'not measured' was
changed to '?' -- the value is perceived as not measured.

data item '_refine_ls_weighting_scheme' value '
calc w = 1/[\s^2^(Fo^2^)+(0.0652P)^2^+0.7255P] where
P=(Fo^2^+2Fc^2^)/3' was changed to 'calc'. A new data item
'_refine_ls_weighting_details' was created with the value set to 'w =
1/[\s^2^(Fo^2^)+(0.0652P)^2^+0.7255P] where P=(Fo^2^+2Fc^2^)/3'.

Automatic conversion script
Id: cif_fix_values 7556 2019-12-06 15:28:31Z antanas 
;
_cod_database_code 2011232

loop_
_symmetry_equiv_pos_as_xyz
'x, y, z'
'-x, -y, z+1/2'
'x+1/2, -y, z'
'-x+1/2, y, z+1/2'

loop_
_atom_site_label
_atom_site_fract_x
_atom_site_fract_y
_atom_site_fract_z
_atom_site_U_iso_or_equiv
_atom_site_adp_type
_atom_site_calc_flag
_atom_site_refinement_flags
_atom_site_occupancy
_atom_site_disorder_assembly
_atom_site_disorder_group
_atom_site_type_symbol
Cl1 .47903(5) .33859(19) .10142(10) .0590(3) Uani d . 1 . . Cl
C1 .37670(15) .9127(6) .4310(3) .0394(8) Uani d . 1 . . C
C2 .34982(17) 1.1020(7) .4664(4) .0438(9) Uani d . 1 . . C
H2A .3455 1.2247 .4120 .080 Uiso d R 1 . . H
C3 .32937(17) 1.1220(7) .5796(4) .0470(10) Uani d . 1 . . C
H3A .3097 1.2530 .6010 .080 Uiso d R 1 . . H
C4 .33739(17) .9482(7) .6590(4) .0449(9) Uani d . 1 . . C
C5 .36319(17) .7541(7) .6232(4) .0469(10) Uani d . 1 . . C
H5A .3678 .6307 .6771 .080 Uiso d R 1 . . H
C6 .38266(16) .7372(7) .5123(4) .0440(9) Uani d . 1 . . C
H6A .4015 .6033 .4914 .080 Uiso d R 1 . . H
C7 .39775(14) .8977(6) .3085(3) .0353(7) Uani d . 1 . . C
H7A .3946 1.0462 .2744 .080 Uiso d R 1 . . H
C8 .36839(15) .7271(6) .2283(3) .0365(8) Uani d . 1 . . C
C9 .31125(16) .7343(8) .2521(4) .0508(10) Uani d . 1 . . C
H9A .2998 .8879 .2413 .080 Uiso d R 1 . . H
H9B .3039 .6921 .3313 .080 Uiso d R 1 . . H
C10 .28122(19) .5832(9) .1685(5) .0618(13) Uani d . 1 . . C
H10A .2455 .5953 .1854 .080 Uiso d R 1 . . H
H10B .2913 .4281 .1812 .080 Uiso d R 1 . . H
C11 .2923(2) .6423(11) .0410(5) .0713(16) Uani d . 1 . . C
H11A .2800 .7932 .0254 .080 Uiso d R 1 . . H
H11B .2747 .5393 -.0101 .080 Uiso d R 1 . . H
C12 .3489(2) .6303(9) .0156(4) .0616(13) Uani d . 1 . . C
H12A .3605 .4761 .0226 .080 Uiso d R 1 . . H
H12B .3555 .6806 -.0627 .080 Uiso d R 1 . . H
C13 .37860(17) .7823(7) .0994(4) .0470(9) Uani d . 1 . . C
H15A .4144 .7612 .0855 .080 Uiso d R 1 . . H
H15B .3707 .9391 .0849 .080 Uiso d R 1 . . H
C14 .45509(14) .8337(6) .3085(4) .0406(8) Uani d . 1 . . C
H14A .4621 .7534 .2373 .080 Uiso d R 1 . . H
H14B .4619 .7317 .3721 .080 Uiso d R 1 . . H
C15 .54460(18) .9497(9) .3079(5) .0661(13) Uani d . 1 . . C
H15C .5675 1.0771 .3100 .080 Uiso d R 1 . . H
H15D .5519 .8499 .3721 .080 Uiso d R 1 . . H
H15E .5489 .8689 .2357 .080 Uiso d R 1 . . H
C16 .48347(19) 1.1784(7) .4197(5) .0547(11) Uani d . 1 . . C
H16B .5076 1.3011 .4193 .080 Uiso d R 1 . . H
H16C .4495 1.2390 .4200 .080 Uiso d R 1 . . H
H16D .4885 1.0873 .4883 .080 Uiso d R 1 . . H
C17 .3028(2) 1.1515(9) .8207(5) .0702(15) Uani d . 1 . . C
H17A .2937 1.1284 .9010 .080 Uiso d R 1 . . H
H17B .3286 1.2670 .8156 .080 Uiso d R 1 . . H
H17C .2733 1.1986 .7774 .080 Uiso d R 1 . . H
N1 .49066(13) 1.0339(6) .3150(3) .0447(8) Uani d . 1 . . N
H1A .4843 1.1224 .2515 .080 Uiso d R 1 . . H
O1 .32147(14) .9488(5) .7727(3) .0619(9) Uani d . 1 . . O
O2 .38455(10) .5002(4) .2546(3) .0416(6) Uani d . 1 . . O
H2B .4098 .4569 .2136 .080 Uiso d R 1 . . H

loop_
_atom_site_aniso_label
_atom_site_aniso_U_11
_atom_site_aniso_U_22
_atom_site_aniso_U_33
_atom_site_aniso_U_12
_atom_site_aniso_U_13
_atom_site_aniso_U_23
Cl1 .0681(7) .0567(5) .0522(5) .0171(5) .0173(6) .0082(6)
C1 .037(2) .0394(17) .0417(19) -.0046(15) .0010(17) .0015(16)
C2 .045(3) .0421(19) .0438(19) .0057(17) .0059(17) .0023(16)
C3 .046(3) .0435(19) .052(3) .0076(17) .0072(19) .0016(18)
C4 .042(3) .051(2) .0421(19) -.0039(18) .0028(18) -.0042(18)
C5 .049(3) .0432(19) .048(2) .0014(18) -.0011(18) .0061(17)
C6 .042(2) .0400(18) .050(2) .0070(17) -.0023(18) .0004(17)
C7 .0265(19) .0340(15) .0455(19) .0003(13) .0039(16) .0025(15)
C8 .034(2) .0363(16) .0390(18) .0006(15) .0012(15) .0010(15)
C9 .032(2) .057(2) .064(3) .0007(19) -.001(2) -.005(2)
C10 .039(3) .065(3) .081(4) -.006(2) -.003(3) -.010(3)
C11 .061(4) .081(4) .071(4) .002(3) -.023(3) -.008(3)
C12 .067(3) .074(3) .044(2) .003(3) -.012(2) -.002(2)
C13 .051(3) .048(2) .0422(19) .0013(17) .000(2) .010(2)
C14 .028(2) .0411(17) .053(2) .0022(15) .0010(17) -.0025(18)
C15 .039(3) .083(3) .076(3) .000(2) .001(3) .012(3)
C16 .048(3) .053(2) .063(3) -.012(2) -.008(2) -.005(2)
C17 .091(4) .068(3) .051(3) .007(3) .017(3) -.008(2)
N1 .034(2) .0521(19) .0480(18) -.0096(14) -.0017(15) .0061(16)
O1 .081(3) .0593(18) .0458(17) .0014(17) .0130(16) -.0014(15)
O2 .0390(15) .0365(11) .0494(15) -.0012(11) .0012(12) .0044(12)

loop_
_atom_type_symbol
_atom_type_description
_atom_type_scat_dispersion_real
_atom_type_scat_dispersion_imag
_atom_type_scat_source
C C .0033 .0016 'International Tables Vol C Tables 4.2.6.8 and 6.1.1.4'
H H .0000 .0000 'International Tables Vol C Tables 4.2.6.8 and 6.1.1.4'
N N .0061 .0033 'International Tables Vol C Tables 4.2.6.8 and 6.1.1.4'
O O .0106 .0060 'International Tables Vol C Tables 4.2.6.8 and 6.1.1.4'
Cl Cl .1484 .1585 'International Tables Vol C Tables 4.2.6.8 and 6.1.1.4'

loop_
_geom_angle_atom_site_label_1
_geom_angle_atom_site_label_2
_geom_angle_atom_site_label_3
_geom_angle_site_symmetry_1
_geom_angle_site_symmetry_3
_geom_angle
_geom_angle_publ_flag
C2 C1 C6 . . 117.2(4) n
C2 C1 C7 . . 120.5(3) n
C6 C1 C7 . . 122.3(4) n
C1 C2 C3 . . 122.2(4) n
C1 C2 H2A . . 118.4 n
C3 C2 H2A . . 119.3 n
C4 C3 C2 . . 119.0(4) n
C4 C3 H3A . . 120.4 n
C2 C3 H3A . . 120.5 n
O1 C4 C3 . . 125.3(4) n
O1 C4 C5 . . 115.6(4) n
C3 C4 C5 . . 119.2(4) n
C6 C5 C4 . . 120.9(4) n
C6 C5 H5A . . 119.6 n
C4 C5 H5A . . 119.5 n
C5 C6 C1 . . 121.4(4) n
C5 C6 H6A . . 118.7 n
C1 C6 H6A . . 119.8 n
C1 C7 C14 . . 111.6(3) n
C1 C7 C8 . . 113.7(3) n
C14 C7 C8 . . 108.8(3) n
C1 C7 H7A . . 107.1 n
C14 C7 H7A . . 107.7 n
C8 C7 H7A . . 107.6 n
O2 C8 C9 . . 106.2(3) n
O2 C8 C13 . . 110.3(3) n
C9 C8 C13 . . 109.7(3) n
O2 C8 C7 . . 109.2(3) n
C9 C8 C7 . . 111.2(3) n
C13 C8 C7 . . 110.1(3) n
C8 C9 C10 . . 112.3(4) n
C8 C9 H9A . . 108.1 n
C10 C9 H9A . . 107.9 n
C8 C9 H9B . . 111.1 n
C10 C9 H9B . . 109.7 n
H9A C9 H9B . . 107.5 n
C9 C10 C11 . . 111.6(4) n
C9 C10 H10A . . 109.6 n
C11 C10 H10A . . 111.1 n
C9 C10 H10B . . 108.5 n
C11 C10 H10B . . 108.0 n
H10A C10 H10B . . 107.9 n
C12 C11 C10 . . 111.0(4) n
C12 C11 H11A . . 109.6 n
C10 C11 H11A . . 108.9 n
C12 C11 H11B . . 108.9 n
C10 C11 H11B . . 110.3 n
H11A C11 H11B . . 108.1 n
C11 C12 C13 . . 110.6(4) n
C11 C12 H12A . . 109.8 n
C13 C12 H12A . . 109.8 n
C11 C12 H12B . . 110.0 n
C13 C12 H12B . . 108.3 n
H12A C12 H12B . . 108.1 n
C12 C13 C8 . . 113.1(4) n
C12 C13 H15A . . 108.6 n
C8 C13 H15A . . 107.6 n
C12 C13 H15B . . 110.1 n
C8 C13 H15B . . 109.4 n
H15A C13 H15B . . 107.9 n
N1 C14 C7 . . 114.3(3) n
N1 C14 H14A . . 107.9 n
C7 C14 H14A . . 107.8 n
N1 C14 H14B . . 109.6 n
C7 C14 H14B . . 109.5 n
H14A C14 H14B . . 107.5 n
N1 C15 H15C . . 109.3 n
N1 C15 H15D . . 110.4 n
H15C C15 H15D . . 109.5 n
N1 C15 H15E . . 108.7 n
H15C C15 H15E . . 109.5 n
H15D C15 H15E . . 109.5 n
N1 C16 H16B . . 110.0 n
N1 C16 H16C . . 109.5 n
H16B C16 H16C . . 109.5 n
N1 C16 H16D . . 108.9 n
H16B C16 H16D . . 109.5 n
H16C C16 H16D . . 109.5 n
O1 C17 H17A . . 110.0 n
O1 C17 H17B . . 109.4 n
H17A C17 H17B . . 109.5 n
O1 C17 H17C . . 109.0 n
H17A C17 H17C . . 109.5 n
H17B C17 H17C . . 109.5 n
C16 N1 C15 . . 110.7(4) y
C16 N1 C14 . . 114.2(3) y
C15 N1 C14 . . 108.9(3) y
C16 N1 H1A . . 107.2 n
C15 N1 H1A . . 108.6 n
C14 N1 H1A . . 107.1 n
C4 O1 C17 . . 118.8(4) y
C8 O2 H2B . . 113.2 n

loop_
_geom_bond_atom_site_label_1
_geom_bond_atom_site_label_2
_geom_bond_site_symmetry_2
_geom_bond_distance
_geom_bond_publ_flag
C1 C2 . 1.378(5) n
C1 C6 . 1.398(6) n
C1 C7 . 1.510(5) n
C2 C3 . 1.407(6) n
C2 H2A . .9600 n
C3 C4 . 1.384(6) n
C3 H3A . .9600 n
C4 O1 . 1.367(5) y
C4 C5 . 1.389(6) n
C5 C6 . 1.372(6) n
C5 H5A . .9600 n
C6 H6A . .9597 n
C7 C14 . 1.550(5) n
C7 C8 . 1.563(5) n
C7 H7A . .9600 n
C8 O2 . 1.432(4) y
C8 C9 . 1.524(6) n
C8 C13 . 1.535(6) n
C9 C10 . 1.525(7) n
C9 H9A . .9600 n
C9 H9B . .9600 n
C10 C11 . 1.528(8) n
C10 H10A . .9601 n
C10 H10B . .9599 n
C11 C12 . 1.515(8) n
C11 H11A . .9600 n
C11 H11B . .9600 n
C12 C13 . 1.525(7) n
C12 H12A . .9600 n
C12 H12B . .9600 n
C13 H15A . .9599 n
C13 H15B . .9600 n
C14 N1 . 1.504(5) y
C14 H14A . .9600 n
C14 H14B . .9600 n
C15 N1 . 1.501(6) y
C15 H15C . .9599 n
C15 H15D . .9600 n
C15 H15E . .9600 n
C16 N1 . 1.482(6) y
C16 H16B . .9599 n
C16 H16C . .9604 n
C16 H16D . .9600 n
C17 O1 . 1.401(6) y
C17 H17A . .9601 n
C17 H17B . .9599 n
C17 H17C . .9601 n
N1 H1A . .9100 n
O2 H2B . .8502 n

loop_
_geom_torsion_atom_site_label_1
_geom_torsion_atom_site_label_2
_geom_torsion_atom_site_label_3
_geom_torsion_atom_site_label_4
_geom_torsion_site_symmetry_1
_geom_torsion_site_symmetry_2
_geom_torsion_site_symmetry_3
_geom_torsion_site_symmetry_4
_geom_torsion
_geom_torsion_publ_flag
C6 C1 C2 C3 . . . . .6(6) n
C7 C1 C2 C3 . . . . 179.7(4) n
C1 C2 C3 C4 . . . . 1.4(7) n
C2 C3 C4 O1 . . . . 177.4(4) n
C2 C3 C4 C5 . . . . -3.1(6) n
O1 C4 C5 C6 . . . . -177.6(4) n
C3 C4 C5 C6 . . . . 2.9(7) n
C4 C5 C6 C1 . . . . -.9(7) n
C2 C1 C6 C5 . . . . -.9(6) n
C7 C1 C6 C5 . . . . -179.9(4) n
C2 C1 C7 C14 . . . . 129.1(4) n
C6 C1 C7 C14 . . . . -51.9(5) n
C2 C1 C7 C8 . . . . -107.3(4) n
C6 C1 C7 C8 . . . . 71.7(5) n
C1 C7 C8 O2 . . . . -79.0(4) n
C14 C7 C8 O2 . . . . 46.1(4) n
C1 C7 C8 C9 . . . . 37.9(4) n
C14 C7 C8 C9 . . . . 163.0(3) n
C1 C7 C8 C13 . . . . 159.8(3) n
C14 C7 C8 C13 . . . . -75.1(4) n
O2 C8 C9 C10 . . . . -65.7(5) n
C13 C8 C9 C10 . . . . 53.5(5) n
C7 C8 C9 C10 . . . . 175.5(4) n
C8 C9 C10 C11 . . . . -55.2(6) n
C9 C10 C11 C12 . . . . 55.6(6) n
C10 C11 C12 C13 . . . . -55.3(6) n
C11 C12 C13 C8 . . . . 55.8(5) n
O2 C8 C13 C12 . . . . 62.4(5) n
C9 C8 C13 C12 . . . . -54.2(5) n
C7 C8 C13 C12 . . . . -176.9(4) n
C1 C7 C14 N1 . . . . -88.9(4) n
C8 C7 C14 N1 . . . . 144.7(3) n
C7 C14 N1 C16 . . . . 58.8(5) n
C7 C14 N1 C15 . . . . -177.0(4) n
C3 C4 O1 C17 . . . . -10.9(7) n
C5 C4 O1 C17 . . . . 169.6(5) n

loop_
_cod_related_entry_id
_cod_related_entry_database
_cod_related_entry_code
1 ChemSpider 56641
